data_7714096
loop_
_publ_author_name
'Siewert, Jan-Erik'
'Schumann, Andr\'e'
'Wellnitz, Tim'
'Dankert, Fabian'
'Hering-Junghans, Christian'

_publ_section_title
;
 Triphosphiranes as Phosphinidene-Transfer Agents -- Synthesis of Regular
 and Chelating NHC Phosphinidene Adducts
;
_journal_name_full 'Dalton Transactions'
_journal_paper_doi 10.1039/D3DT02690F
_journal_year 2023
_chemical_formula_moiety 'C21 H33 N2 P'
_chemical_formula_sum 'C21 H33 N2 P'
_chemical_formula_weight 344.46
_space_group_crystal_system monoclinic
_space_group_IT_number 14
_space_group_name_Hall '-P 2yn'
_space_group_name_H-M_alt 'P 1 21/n 1'
_atom_sites_solution_hydrogens geom
_audit_creation_method SHELXL-2014/7
_audit_update_record
;
2023-08-17 deposited with the CCDC.	2023-09-26 downloaded from the CCDC.
;
_cell_angle_alpha 90
_cell_angle_beta 109.1081(9)
_cell_angle_gamma 90
_cell_formula_units_Z 4
_cell_length_a 10.2794(5)
_cell_length_b 14.6603(7)
_cell_length_c 15.1574(7)
_cell_measurement_reflns_used 6542
_cell_measurement_temperature 150(2)
_cell_measurement_theta_max 29.44
_cell_measurement_theta_min 2.52
_cell_volume 2158.35(18)
_computing_cell_refinement 'Bruker Apex V7.51A'
_computing_data_collection 'Bruker Apex V7.51A'
_computing_data_reduction 'Bruker SAINT'
_computing_molecular_graphics 'ORTEP-3v2.01 (Farrugia, 1997)'
_computing_publication_material 'SHELXL-2014/7 (Sheldrick, 2014)'
_computing_structure_refinement 'SHELXL-2014/7 (Sheldrick, 2014)'
_computing_structure_solution 'Bruker SHELXTL'
_diffrn_ambient_temperature 150(2)
_diffrn_measured_fraction_theta_full 1.000
_diffrn_measured_fraction_theta_max 1.000
_diffrn_measurement_device_type 'Bruker APEX-II CCD'
_diffrn_measurement_method '\f and \w scans'
_diffrn_radiation_type MoK\a
_diffrn_radiation_wavelength 0.71073
_diffrn_reflns_av_R_equivalents 0.0340
_diffrn_reflns_av_unetI/netI 0.0306
_diffrn_reflns_Laue_measured_fraction_full 1.000
_diffrn_reflns_Laue_measured_fraction_max 1.000
_diffrn_reflns_limit_h_max 14
_diffrn_reflns_limit_h_min -14
_diffrn_reflns_limit_k_max 17
_diffrn_reflns_limit_k_min -20
_diffrn_reflns_limit_l_max 21
_diffrn_reflns_limit_l_min -21
_diffrn_reflns_number 27210
_diffrn_reflns_point_group_measured_fraction_full 1.000
_diffrn_reflns_point_group_measured_fraction_max 1.000
_diffrn_reflns_theta_full 25.242
_diffrn_reflns_theta_max 29.994
_diffrn_reflns_theta_min 1.988
_exptl_absorpt_coefficient_mu 0.132
_exptl_absorpt_correction_T_max 0.974
_exptl_absorpt_correction_T_min 0.942
_exptl_absorpt_correction_type multi-scan
_exptl_absorpt_process_details '(SADABS; Sheldrick, 2014)'
_exptl_crystal_colour yellow
_exptl_crystal_density_diffrn 1.060
_exptl_crystal_description block
_exptl_crystal_F_000 752
_exptl_crystal_size_max 0.460
_exptl_crystal_size_mid 0.330
_exptl_crystal_size_min 0.200
_refine_diff_density_max 0.314
_refine_diff_density_min -0.209
_refine_diff_density_rms 0.044
_refine_ls_extinction_method none
_refine_ls_goodness_of_fit_ref 1.034
_refine_ls_hydrogen_treatment constr
_refine_ls_matrix_type full
_refine_ls_number_parameters 259
_refine_ls_number_reflns 6312
_refine_ls_number_restraints 6
_refine_ls_restrained_S_all 1.034
_refine_ls_R_factor_all 0.0618
_refine_ls_R_factor_gt 0.0460
_refine_ls_shift/su_max 0.001
_refine_ls_shift/su_mean 0.000
_refine_ls_structure_factor_coef Fsqd
_refine_ls_weighting_details 'w=1/[\s^2^(Fo^2^)+(0.0627P)^2^+0.4188P] where P=(Fo^2^+2Fc^2^)/3'
_refine_ls_weighting_scheme calc
_refine_ls_wR_factor_gt 0.1164
_refine_ls_wR_factor_ref 0.1266
_reflns_Friedel_coverage 0.000
_reflns_number_gt 4917
_reflns_number_total 6312
_reflns_threshold_expression 'I > 2\s(I)'
_cod_data_source_file d3dt02690f2.cif
_cod_data_source_block ax1943_DipPIiPr2_cmpd3b
_cod_depositor_comments
;
The following automatic conversions were performed:

data name '__exptl_absorpt_correction_type' was replaced with
'_exptl_absorpt_correction_type'.

Automatic conversion script
Id: cif_correct_tags 8170 2020-07-09 18:12:32Z antanas 
;
_cod_original_sg_symbol_H-M 'P 21/n'
_cod_database_code 7714096
_shelx_shelxl_version_number 2014/7
_shelx_space_group_comment
;
The symmetry employed for this shelxl refinement is uniquely defined
by the following loop, which should always be used as a source of
symmetry information in preference to the above space-group names.
They are only intended as comments.
;
_shelx_estimated_absorpt_t_min 0.942
_shelx_estimated_absorpt_t_max 0.974

loop_
_space_group_symop_operation_xyz
'x, y, z'
'-x+1/2, y+1/2, -z+1/2'
'-x, -y, -z'
'x-1/2, -y-1/2, z-1/2'

loop_
_atom_site_label
_atom_site_type_symbol
_atom_site_fract_x
_atom_site_fract_y
_atom_site_fract_z
_atom_site_U_iso_or_equiv
_atom_site_adp_type
_atom_site_occupancy
_atom_site_site_symmetry_order
_atom_site_calc_flag
_atom_site_refinement_flags_posn
_atom_site_refinement_flags_adp
_atom_site_refinement_flags_occupancy
_atom_site_disorder_assembly
_atom_site_disorder_group
C1 C 0.41999(11) 0.73110(8) 0.72658(8) 0.0238(2) Uani 1 1 d . . . . .
C2 C 0.47128(13) 0.73215(9) 0.82582(8) 0.0295(2) Uani 1 1 d . . . . .
C3 C 0.60515(13) 0.76269(10) 0.87151(9) 0.0352(3) Uani 1 1 d . . . . .
H3 H 0.6401 0.7615 0.9378 0.042 Uiso 1 1 calc R U . . .
C4 C 0.68779(13) 0.79458(10) 0.82243(10) 0.0370(3) Uani 1 1 d . . . . .
H4 H 0.7790 0.8144 0.8547 0.044 Uiso 1 1 calc R U . . .
C5 C 0.63676(13) 0.79743(9) 0.72572(10) 0.0335(3) Uani 1 1 d . . . . .
H5 H 0.6929 0.8210 0.6922 0.040 Uiso 1 1 calc R U . . .
C6 C 0.50449(12) 0.76637(8) 0.67681(8) 0.0269(2) Uani 1 1 d . . . . .
C7 C 0.38492(16) 0.70509(13) 0.88662(10) 0.0490(4) Uani 1 1 d . . . . .
H7 H 0.2898 0.6909 0.8443 0.059 Uiso 1 1 calc R U . . .
C8 C 0.37484(18) 0.78447(16) 0.94981(12) 0.0621(5) Uani 1 1 d . . . . .
H8A H 0.4670 0.7996 0.9922 0.093 Uiso 1 1 calc R U . . .
H8B H 0.3158 0.7668 0.9863 0.093 Uiso 1 1 calc R U . . .
H8C H 0.3353 0.8378 0.9113 0.093 Uiso 1 1 calc R U . . .
C9 C 0.4398(3) 0.62134(16) 0.94613(13) 0.0813(7) Uani 1 1 d . . . . .
H9A H 0.4430 0.5698 0.9057 0.122 Uiso 1 1 calc R U . . .
H9B H 0.3792 0.6063 0.9822 0.122 Uiso 1 1 calc R U . . .
H9C H 0.5327 0.6339 0.9889 0.122 Uiso 1 1 calc R U . . .
C10A C 0.4510(4) 0.77327(19) 0.5693(3) 0.0333(7) Uani 0.887(4) 1 d D . P A 1
H10A H 0.3758 0.7272 0.5458 0.040 Uiso 0.887(4) 1 calc R U P A 1
C11A C 0.5603(2) 0.7517(2) 0.52477(15) 0.0572(6) Uani 0.887(4) 1 d D . P A 1
H11A H 0.5996 0.6914 0.5453 0.086 Uiso 0.887(4) 1 calc R U P A 1
H11B H 0.5185 0.7521 0.4566 0.086 Uiso 0.887(4) 1 calc R U P A 1
H11C H 0.6333 0.7978 0.5436 0.086 Uiso 0.887(4) 1 calc R U P A 1
C12A C 0.3886(3) 0.86651(14) 0.53848(13) 0.0532(6) Uani 0.887(4) 1 d D . P A 1
H12A H 0.3185 0.8794 0.5677 0.080 Uiso 0.887(4) 1 calc R U P A 1
H12B H 0.4609 0.9131 0.5574 0.080 Uiso 0.887(4) 1 calc R U P A 1
H12C H 0.3461 0.8673 0.4704 0.080 Uiso 0.887(4) 1 calc R U P A 1
C10B C 0.468(4) 0.7759(15) 0.580(3) 0.0333(7) Uani 0.113(4) 1 d D . P A 2
H10B H 0.3689 0.7576 0.5549 0.040 Uiso 0.113(4) 1 calc R U P A 2
C11B C 0.545(2) 0.7088(15) 0.5386(13) 0.0572(6) Uani 0.113(4) 1 d D . P A 2
H11D H 0.5166 0.7176 0.4709 0.086 Uiso 0.113(4) 1 calc R U P A 2
H11E H 0.6442 0.7194 0.5660 0.086 Uiso 0.113(4) 1 calc R U P A 2
H11F H 0.5235 0.6463 0.5522 0.086 Uiso 0.113(4) 1 calc R U P A 2
C12B C 0.474(2) 0.8732(10) 0.5443(11) 0.0532(6) Uani 0.113(4) 1 d D . P A 2
H12D H 0.4466 0.8724 0.4760 0.080 Uiso 0.113(4) 1 calc R U P A 2
H12E H 0.4113 0.9126 0.5637 0.080 Uiso 0.113(4) 1 calc R U P A 2
H12F H 0.5682 0.8967 0.5703 0.080 Uiso 0.113(4) 1 calc R U P A 2
C13 C 0.23409(12) 0.58465(8) 0.70176(8) 0.0267(2) Uani 1 1 d . . . . .
C14 C 0.27140(17) 0.43871(10) 0.75112(13) 0.0466(4) Uani 1 1 d . . . . .
H14 H 0.3167 0.3823 0.7718 0.056 Uiso 1 1 calc R U . . .
C15 C 0.13988(17) 0.45765(10) 0.73945(13) 0.0476(4) Uani 1 1 d . . . . .
H15 H 0.0744 0.4172 0.7502 0.057 Uiso 1 1 calc R U . . .
C16A C 0.4604(7) 0.5161(4) 0.7121(3) 0.0315(12) Uani 0.658(14) 1 d D . P B 1
H16A H 0.5039 0.5772 0.7312 0.038 Uiso 0.658(14) 1 calc R U P B 1
C17A C 0.5569(6) 0.4443(4) 0.7717(5) 0.0669(16) Uani 0.658(14) 1 d D . P B 1
H17A H 0.6448 0.4460 0.7595 0.100 Uiso 0.658(14) 1 calc R U P B 1
H17B H 0.5727 0.4570 0.8378 0.100 Uiso 0.658(14) 1 calc R U P B 1
H17C H 0.5152 0.3838 0.7559 0.100 Uiso 0.658(14) 1 calc R U P B 1
C18A C 0.4433(5) 0.5026(5) 0.6091(3) 0.0562(11) Uani 0.658(14) 1 d D . P B 1
H18A H 0.5340 0.5027 0.6009 0.084 Uiso 0.658(14) 1 calc R U P B 1
H18B H 0.3976 0.4441 0.5878 0.084 Uiso 0.658(14) 1 calc R U P B 1
H18C H 0.3873 0.5522 0.5725 0.084 Uiso 0.658(14) 1 calc R U P B 1
C16B C 0.4733(15) 0.5174(10) 0.7124(8) 0.051(4) Uani 0.342(14) 1 d D . P B 2
H16B H 0.4929 0.5813 0.6973 0.061 Uiso 0.342(14) 1 calc R U P B 2
C17B C 0.5873(9) 0.4875(12) 0.7990(6) 0.073(3) Uani 0.342(14) 1 d D . P B 2
H17D H 0.5909 0.5286 0.8508 0.110 Uiso 0.342(14) 1 calc R U P B 2
H17E H 0.5694 0.4251 0.8153 0.110 Uiso 0.342(14) 1 calc R U P B 2
H17F H 0.6754 0.4895 0.7872 0.110 Uiso 0.342(14) 1 calc R U P B 2
C18B C 0.4588(10) 0.4586(10) 0.6285(7) 0.062(3) Uani 0.342(14) 1 d D . P B 2
H18D H 0.3834 0.4817 0.5751 0.093 Uiso 0.342(14) 1 calc R U P B 2
H18E H 0.5448 0.4601 0.6138 0.093 Uiso 0.342(14) 1 calc R U P B 2
H18F H 0.4389 0.3958 0.6419 0.093 Uiso 0.342(14) 1 calc R U P B 2
C19 C -0.01588(14) 0.59456(10) 0.69077(12) 0.0432(4) Uani 1 1 d . . . . .
H19 H -0.0066 0.6574 0.6679 0.052 Uiso 1 1 calc R U . . .
C20 C -0.0479(3) 0.6028(2) 0.78110(18) 0.0933(8) Uani 1 1 d . . . . .
H20A H -0.0584 0.5417 0.8042 0.140 Uiso 1 1 calc R U . . .
H20B H -0.1335 0.6372 0.7699 0.140 Uiso 1 1 calc R U . . .
H20C H 0.0276 0.6347 0.8276 0.140 Uiso 1 1 calc R U . . .
C21 C -0.1273(2) 0.54544(14) 0.61556(19) 0.0827(8) Uani 1 1 d . . . . .
H21A H -0.1003 0.5401 0.5595 0.124 Uiso 1 1 calc R U . . .
H21B H -0.2135 0.5799 0.6007 0.124 Uiso 1 1 calc R U . . .
H21C H -0.1404 0.4844 0.6376 0.124 Uiso 1 1 calc R U . . .
N1 N 0.33021(12) 0.51635(7) 0.72747(8) 0.0329(2) Uani 1 1 d . . . . .
N2 N 0.11624(11) 0.54709(7) 0.70886(9) 0.0348(3) Uani 1 1 d . . . . .
P1 P 0.24129(3) 0.69761(2) 0.66019(2) 0.02690(10) Uani 1 1 d . . . . .

loop_
_atom_site_aniso_label
_atom_site_aniso_U_11
_atom_site_aniso_U_22
_atom_site_aniso_U_33
_atom_site_aniso_U_23
_atom_site_aniso_U_13
_atom_site_aniso_U_12
C1 0.0227(5) 0.0199(5) 0.0284(5) -0.0009(4) 0.0079(4) -0.0001(4)
C2 0.0291(6) 0.0306(6) 0.0279(5) -0.0005(5) 0.0079(5) -0.0020(5)
C3 0.0292(6) 0.0389(7) 0.0323(6) -0.0029(5) 0.0029(5) -0.0010(5)
C4 0.0228(6) 0.0384(7) 0.0461(7) -0.0068(6) 0.0064(5) -0.0027(5)
C5 0.0266(6) 0.0324(7) 0.0447(7) -0.0036(5) 0.0163(5) -0.0050(5)
C6 0.0275(6) 0.0228(5) 0.0323(6) -0.0011(5) 0.0124(5) -0.0001(5)
C7 0.0428(8) 0.0778(12) 0.0267(6) -0.0027(7) 0.0119(6) -0.0218(8)
C8 0.0445(9) 0.1069(16) 0.0399(8) -0.0102(9) 0.0205(7) -0.0013(9)
C9 0.129(2) 0.0734(14) 0.0437(9) 0.0077(9) 0.0320(11) -0.0333(14)
C10A 0.0343(16) 0.0374(7) 0.0301(14) -0.0003(7) 0.0131(13) -0.0075(7)
C11A 0.0554(11) 0.0816(19) 0.0447(10) -0.0050(11) 0.0303(8) -0.0024(12)
C12A 0.0657(15) 0.0483(10) 0.0402(9) 0.0089(8) 0.0099(9) 0.0024(10)
C10B 0.0343(16) 0.0374(7) 0.0301(14) -0.0003(7) 0.0131(13) -0.0075(7)
C11B 0.0554(11) 0.0816(19) 0.0447(10) -0.0050(11) 0.0303(8) -0.0024(12)
C12B 0.0657(15) 0.0483(10) 0.0402(9) 0.0089(8) 0.0099(9) 0.0024(10)
C13 0.0282(5) 0.0235(6) 0.0309(6) -0.0011(4) 0.0129(5) -0.0008(4)
C14 0.0551(9) 0.0222(6) 0.0735(11) 0.0104(7) 0.0361(8) 0.0058(6)
C15 0.0534(9) 0.0231(7) 0.0796(11) 0.0064(7) 0.0400(8) -0.0025(6)
C16A 0.031(2) 0.0190(19) 0.047(2) 0.0008(16) 0.0165(16) 0.0060(16)
C17A 0.051(2) 0.067(3) 0.092(4) 0.024(2) 0.035(2) 0.032(2)
C18A 0.0571(18) 0.060(3) 0.066(2) -0.0122(19) 0.0396(16) -0.0008(19)
C16B 0.024(3) 0.054(7) 0.088(8) -0.013(5) 0.038(4) -0.008(3)
C17B 0.039(3) 0.095(8) 0.083(5) -0.010(5) 0.014(3) 0.019(4)
C18B 0.055(4) 0.074(6) 0.072(5) -0.020(5) 0.040(4) -0.010(4)
C19 0.0300(6) 0.0338(7) 0.0704(10) 0.0098(7) 0.0227(7) 0.0011(6)
C20 0.0813(15) 0.120(2) 0.1028(18) 0.0192(15) 0.0627(14) 0.0488(15)
C21 0.0529(11) 0.0487(11) 0.1183(19) 0.0172(12) -0.0103(11) -0.0052(9)
N1 0.0347(5) 0.0224(5) 0.0471(6) 0.0034(4) 0.0207(5) 0.0033(4)
N2 0.0341(6) 0.0238(5) 0.0534(7) 0.0026(5) 0.0236(5) -0.0018(4)
P1 0.02382(15) 0.02364(16) 0.03030(16) 0.00396(12) 0.00483(11) -0.00292(11)

loop_
_atom_type_symbol
_atom_type_description
_atom_type_scat_dispersion_real
_atom_type_scat_dispersion_imag
_atom_type_scat_source
C C 0.0033 0.0016 'International Tables Vol C Tables 4.2.6.8 and 6.1.1.4'
H H 0.0000 0.0000 'International Tables Vol C Tables 4.2.6.8 and 6.1.1.4'
N N 0.0061 0.0033 'International Tables Vol C Tables 4.2.6.8 and 6.1.1.4'
P P 0.1023 0.0942 'International Tables Vol C Tables 4.2.6.8 and 6.1.1.4'

loop_
_geom_angle_atom_site_label_1
_geom_angle_atom_site_label_2
_geom_angle_atom_site_label_3
_geom_angle
_geom_angle_site_symmetry_1
_geom_angle_site_symmetry_3
_geom_angle_publ_flag
C6 C1 C2 118.57(10) . . ?
C6 C1 P1 118.60(9) . . ?
C2 C1 P1 122.48(9) . . ?
C3 C2 C1 119.48(11) . . ?
C3 C2 C7 117.21(11) . . ?
C1 C2 C7 123.26(11) . . ?
C4 C3 C2 121.42(12) . . ?
C4 C3 H3 119.3 . . ?
C2 C3 H3 119.3 . . ?
C3 C4 C5 119.55(12) . . ?
C3 C4 H4 120.2 . . ?
C5 C4 H4 120.2 . . ?
C4 C5 C6 121.18(12) . . ?
C4 C5 H5 119.4 . . ?
C6 C5 H5 119.4 . . ?
C10B C6 C5 114.0(17) . . ?
C10B C6 C1 126.3(17) . . ?
C5 C6 C1 119.69(11) . . ?
C5 C6 C10A 119.22(17) . . ?
C1 C6 C10A 121.07(17) . . ?
C9 C7 C2 113.10(16) . . ?
C9 C7 C8 109.31(14) . . ?
C2 C7 C8 110.59(14) . . ?
C9 C7 H7 107.9 . . ?
C2 C7 H7 107.9 . . ?
C8 C7 H7 107.9 . . ?
C7 C8 H8A 109.5 . . ?
C7 C8 H8B 109.5 . . ?
H8A C8 H8B 109.5 . . ?
C7 C8 H8C 109.5 . . ?
H8A C8 H8C 109.5 . . ?
H8B C8 H8C 109.5 . . ?
C7 C9 H9A 109.5 . . ?
C7 C9 H9B 109.5 . . ?
H9A C9 H9B 109.5 . . ?
C7 C9 H9C 109.5 . . ?
H9A C9 H9C 109.5 . . ?
H9B C9 H9C 109.5 . . ?
C12A C10A C11A 110.5(2) . . ?
C12A C10A C6 110.7(2) . . ?
C11A C10A C6 113.3(3) . . ?
C12A C10A H10A 107.4 . . ?
C11A C10A H10A 107.4 . . ?
C6 C10A H10A 107.4 . . ?
C10A C11A H11A 109.5 . . ?
C10A C11A H11B 109.5 . . ?
H11A C11A H11B 109.5 . . ?
C10A C11A H11C 109.5 . . ?
H11A C11A H11C 109.5 . . ?
H11B C11A H11C 109.5 . . ?
C10A C12A H12A 109.5 . . ?
C10A C12A H12B 109.5 . . ?
H12A C12A H12B 109.5 . . ?
C10A C12A H12C 109.5 . . ?
H12A C12A H12C 109.5 . . ?
H12B C12A H12C 109.5 . . ?
C6 C10B C11B 112(2) . . ?
C6 C10B C12B 116(2) . . ?
C11B C10B C12B 111.4(19) . . ?
C6 C10B H10B 105.5 . . ?
C11B C10B H10B 105.5 . . ?
C12B C10B H10B 105.5 . . ?
C10B C11B H11D 109.5 . . ?
C10B C11B H11E 109.5 . . ?
H11D C11B H11E 109.5 . . ?
C10B C11B H11F 109.5 . . ?
H11D C11B H11F 109.5 . . ?
H11E C11B H11F 109.5 . . ?
C10B C12B H12D 109.5 . . ?
C10B C12B H12E 109.5 . . ?
H12D C12B H12E 109.5 . . ?
C10B C12B H12F 109.5 . . ?
H12D C12B H12F 109.5 . . ?
H12E C12B H12F 109.5 . . ?
N2 C13 N1 104.98(10) . . ?
N2 C13 P1 122.87(9) . . ?
N1 C13 P1 132.06(9) . . ?
C15 C14 N1 107.63(13) . . ?
C15 C14 H14 126.2 . . ?
N1 C14 H14 126.2 . . ?
C14 C15 N2 107.49(12) . . ?
C14 C15 H15 126.3 . . ?
N2 C15 H15 126.3 . . ?
N1 C16A C17A 111.6(4) . . ?
N1 C16A C18A 111.5(4) . . ?
C17A C16A C18A 110.6(4) . . ?
N1 C16A H16A 107.7 . . ?
C17A C16A H16A 107.7 . . ?
C18A C16A H16A 107.7 . . ?
C16A C17A H17A 109.5 . . ?
C16A C17A H17B 109.5 . . ?
H17A C17A H17B 109.5 . . ?
C16A C17A H17C 109.5 . . ?
H17A C17A H17C 109.5 . . ?
H17B C17A H17C 109.5 . . ?
C16A C18A H18A 109.5 . . ?
C16A C18A H18B 109.5 . . ?
H18A C18A H18B 109.5 . . ?
C16A C18A H18C 109.5 . . ?
H18A C18A H18C 109.5 . . ?
H18B C18A H18C 109.5 . . ?
C18B C16B C17B 113.8(10) . . ?
C18B C16B N1 106.3(9) . . ?
C17B C16B N1 111.7(10) . . ?
C18B C16B H16B 108.3 . . ?
C17B C16B H16B 108.3 . . ?
N1 C16B H16B 108.3 . . ?
C16B C17B H17D 109.5 . . ?
C16B C17B H17E 109.5 . . ?
H17D C17B H17E 109.5 . . ?
C16B C17B H17F 109.5 . . ?
H17D C17B H17F 109.5 . . ?
H17E C17B H17F 109.5 . . ?
C16B C18B H18D 109.5 . . ?
C16B C18B H18E 109.5 . . ?
H18D C18B H18E 109.5 . . ?
C16B C18B H18F 109.5 . . ?
H18D C18B H18F 109.5 . . ?
H18E C18B H18F 109.5 . . ?
N2 C19 C21 109.96(15) . . ?
N2 C19 C20 109.26(14) . . ?
C21 C19 C20 112.69(19) . . ?
N2 C19 H19 108.3 . . ?
C21 C19 H19 108.3 . . ?
C20 C19 H19 108.3 . . ?
C19 C20 H20A 109.5 . . ?
C19 C20 H20B 109.5 . . ?
H20A C20 H20B 109.5 . . ?
C19 C20 H20C 109.5 . . ?
H20A C20 H20C 109.5 . . ?
H20B C20 H20C 109.5 . . ?
C19 C21 H21A 109.5 . . ?
C19 C21 H21B 109.5 . . ?
H21A C21 H21B 109.5 . . ?
C19 C21 H21C 109.5 . . ?
H21A C21 H21C 109.5 . . ?
H21B C21 H21C 109.5 . . ?
C13 N1 C14 109.74(11) . . ?
C13 N1 C16A 125.5(2) . . ?
C14 N1 C16A 123.3(2) . . ?
C13 N1 C16B 125.3(5) . . ?
C14 N1 C16B 123.8(6) . . ?
C13 N2 C15 110.17(11) . . ?
C13 N2 C19 125.69(11) . . ?
C15 N2 C19 124.10(11) . . ?
C13 P1 C1 101.72(5) . . ?

loop_
_geom_bond_atom_site_label_1
_geom_bond_atom_site_label_2
_geom_bond_distance
_geom_bond_site_symmetry_2
_geom_bond_publ_flag
C1 C6 1.4212(16) . ?
C1 C2 1.4218(16) . ?
C1 P1 1.8488(11) . ?
C2 C3 1.3964(17) . ?
C2 C7 1.5266(18) . ?
C3 C4 1.381(2) . ?
C3 H3 0.9500 . ?
C4 C5 1.386(2) . ?
C4 H4 0.9500 . ?
C5 C6 1.3950(17) . ?
C5 H5 0.9500 . ?
C6 C10B 1.39(4) . ?
C6 C10A 1.543(4) . ?
C7 C9 1.519(3) . ?
C7 C8 1.532(3) . ?
C7 H7 1.0000 . ?
C8 H8A 0.9800 . ?
C8 H8B 0.9800 . ?
C8 H8C 0.9800 . ?
C9 H9A 0.9800 . ?
C9 H9B 0.9800 . ?
C9 H9C 0.9800 . ?
C10A C12A 1.517(3) . ?
C10A C11A 1.522(3) . ?
C10A H10A 1.0000 . ?
C11A H11A 0.9800 . ?
C11A H11B 0.9800 . ?
C11A H11C 0.9800 . ?
C12A H12A 0.9800 . ?
C12A H12B 0.9800 . ?
C12A H12C 0.9800 . ?
C10B C11B 1.524(18) . ?
C10B C12B 1.535(18) . ?
C10B H10B 1.0000 . ?
C11B H11D 0.9800 . ?
C11B H11E 0.9800 . ?
C11B H11F 0.9800 . ?
C12B H12D 0.9800 . ?
C12B H12E 0.9800 . ?
C12B H12F 0.9800 . ?
C13 N2 1.3666(15) . ?
C13 N1 1.3706(16) . ?
C13 P1 1.7821(12) . ?
C14 C15 1.334(2) . ?
C14 N1 1.3898(17) . ?
C14 H14 0.9500 . ?
C15 N2 1.3855(18) . ?
C15 H15 0.9500 . ?
C16A N1 1.431(7) . ?
C16A C17A 1.523(5) . ?
C16A C18A 1.526(5) . ?
C16A H16A 1.0000 . ?
C17A H17A 0.9800 . ?
C17A H17B 0.9800 . ?
C17A H17C 0.9800 . ?
C18A H18A 0.9800 . ?
C18A H18B 0.9800 . ?
C18A H18C 0.9800 . ?
C16B C18B 1.503(12) . ?
C16B C17B 1.510(12) . ?
C16B N1 1.560(16) . ?
C16B H16B 1.0000 . ?
C17B H17D 0.9800 . ?
C17B H17E 0.9800 . ?
C17B H17F 0.9800 . ?
C18B H18D 0.9800 . ?
C18B H18E 0.9800 . ?
C18B H18F 0.9800 . ?
C19 N2 1.4698(17) . ?
C19 C21 1.508(3) . ?
C19 C20 1.514(3) . ?
C19 H19 1.0000 . ?
C20 H20A 0.9800 . ?
C20 H20B 0.9800 . ?
C20 H20C 0.9800 . ?
C21 H21A 0.9800 . ?
C21 H21B 0.9800 . ?
C21 H21C 0.9800 . ?

loop_
_geom_torsion_atom_site_label_1
_geom_torsion_atom_site_label_2
_geom_torsion_atom_site_label_3
_geom_torsion_atom_site_label_4
_geom_torsion
_geom_torsion_site_symmetry_1
_geom_torsion_site_symmetry_2
_geom_torsion_site_symmetry_3
_geom_torsion_site_symmetry_4
_geom_torsion_publ_flag
C6 C1 C2 C3 -3.60(18) . . . . ?
P1 C1 C2 C3 -176.70(10) . . . . ?
C6 C1 C2 C7 173.69(13) . . . . ?
P1 C1 C2 C7 0.59(18) . . . . ?
C1 C2 C3 C4 2.0(2) . . . . ?
C7 C2 C3 C4 -175.48(14) . . . . ?
C2 C3 C4 C5 0.7(2) . . . . ?
C3 C4 C5 C6 -1.7(2) . . . . ?
C4 C5 C6 C10B 178.6(9) . . . . ?
C4 C5 C6 C1 0.01(19) . . . . ?
C4 C5 C6 C10A 178.43(16) . . . . ?
C2 C1 C6 C10B -175.7(10) . . . . ?
P1 C1 C6 C10B -2.4(11) . . . . ?
C2 C1 C6 C5 2.64(17) . . . . ?
P1 C1 C6 C5 176.01(9) . . . . ?
C2 C1 C6 C10A -175.75(15) . . . . ?
P1 C1 C6 C10A -2.39(18) . . . . ?
C3 C2 C7 C9 -66.29(18) . . . . ?
C1 C2 C7 C9 116.37(16) . . . . ?
C3 C2 C7 C8 56.69(18) . . . . ?
C1 C2 C7 C8 -120.66(15) . . . . ?
C5 C6 C10A C12A -85.6(3) . . . . ?
C1 C6 C10A C12A 92.8(3) . . . . ?
C5 C6 C10A C11A 39.1(3) . . . . ?
C1 C6 C10A C11A -142.5(2) . . . . ?
C5 C6 C10B C11B 72(2) . . . . ?
C1 C6 C10B C11B -110(2) . . . . ?
C5 C6 C10B C12B -58(3) . . . . ?
C1 C6 C10B C12B 121(2) . . . . ?
N1 C14 C15 N2 -0.20(19) . . . . ?
N2 C13 N1 C14 -0.81(15) . . . . ?
P1 C13 N1 C14 -177.26(12) . . . . ?
N2 C13 N1 C16A 165.6(3) . . . . ?
P1 C13 N1 C16A -10.8(3) . . . . ?
N2 C13 N1 C16B 167.0(6) . . . . ?
P1 C13 N1 C16B -9.4(6) . . . . ?
C15 C14 N1 C13 0.65(18) . . . . ?
C15 C14 N1 C16A -166.2(3) . . . . ?
C15 C14 N1 C16B -167.4(5) . . . . ?
C17A C16A N1 C13 164.3(4) . . . . ?
C18A C16A N1 C13 -71.6(5) . . . . ?
C17A C16A N1 C14 -31.0(5) . . . . ?
C18A C16A N1 C14 93.1(4) . . . . ?
C18B C16B N1 C13 -101.3(11) . . . . ?
C17B C16B N1 C13 134.0(9) . . . . ?
C18B C16B N1 C14 64.9(11) . . . . ?
C17B C16B N1 C14 -59.8(12) . . . . ?
N1 C13 N2 C15 0.69(15) . . . . ?
P1 C13 N2 C15 177.55(11) . . . . ?
N1 C13 N2 C19 178.35(13) . . . . ?
P1 C13 N2 C19 -4.79(19) . . . . ?
C14 C15 N2 C13 -0.32(19) . . . . ?
C14 C15 N2 C19 -178.01(15) . . . . ?
C21 C19 N2 C13 122.20(17) . . . . ?
C20 C19 N2 C13 -113.63(18) . . . . ?
C21 C19 N2 C15 -60.5(2) . . . . ?
C20 C19 N2 C15 63.7(2) . . . . ?
N2 C13 P1 C1 148.64(11) . . . . ?
N1 C13 P1 C1 -35.44(13) . . . . ?
C6 C1 P1 C13 128.22(10) . . . . ?
C2 C1 P1 C13 -58.69(11) . . . . ?
